data_7153299
loop_
_publ_author_name
'Amewu, Richard'
'Gibbons, Peter'
'Mukhtar, Amira'
'Stachulski, Andrew V.'
'Ward, Stephen A.'
'Hall, Charlotte'
'Rimmer, Karen'
'Davies, Jill'
'Vivas, Livia'
'Bacsa, John'
'Mercer, Amy E.'
'Nixon, Gemma'
'Stocks, Paul A.'
'O'Neill, Paul M'

_publ_section_title
;
 Synthesis, in vitro and in vivo antimalarial assessment of sulfide,
 sulfone and vinyl amide-substituted 1,2,4-trioxanes prepared via
 thiol-olefin co-oxygenation (TOCO) of allylic alcohols.
;
_journal_issue 9
_journal_name_full 'Organic &amp; biomolecular chemistry'
_journal_page_first 2068
_journal_page_last 2077
_journal_paper_doi 10.1039/b924319d
_journal_volume 8
_journal_year 2010
_chemical_formula_moiety 'C22 H37 N2 O4, H2 O, Cl'
_chemical_formula_sum 'C22 H39 Cl N2 O5'
_chemical_formula_weight 447.00
_chemical_name_common RKA269
_chemical_name_systematic
;
?
;
_space_group_IT_number 14
_symmetry_cell_setting monoclinic
_symmetry_space_group_name_Hall '-P 2ybc'
_symmetry_space_group_name_H-M 'P 1 21/c 1'
_atom_sites_solution_hydrogens geom
_atom_sites_solution_primary direct
_atom_sites_solution_secondary difmap
_audit_creation_method SHELXL-97
_audit_update_record
;
2008-03-04 # Formatted by J.Bacsa
;
_cell_angle_alpha 90.00
_cell_angle_beta 93.288(3)
_cell_angle_gamma 90.00
_cell_formula_units_Z 4
_cell_length_a 18.705(3)
_cell_length_b 7.6876(13)
_cell_length_c 16.257(3)
_cell_measurement_reflns_used 10985
_cell_measurement_temperature 100(2)
_cell_measurement_theta_max 25.0
_cell_measurement_theta_min 1.0
_cell_volume 2333.9(7)
_computing_cell_refinement 'SAINT v6.45a (Bruker, 2005)'
_computing_data_collection 'SMART v.5.632 (Bruker, 2005)'
_computing_data_reduction 'SAINT v6.45a (Bruker, 2005)'
_computing_structure_refinement 'SHELXL-97 (Sheldrick, 1997)'
_computing_structure_solution 'SHELXS-97 (Sheldrick, 1990)'
_diffrn_ambient_temperature 100(2)
_diffrn_measured_fraction_theta_full 0.992
_diffrn_measured_fraction_theta_max 0.992
_diffrn_measurement_device_type 'Bruker D8 diffractometer with APEX detector'
_diffrn_measurement_method '\w scans with a narrow frame width'
_diffrn_radiation_monochromator graphite
_diffrn_radiation_source 'fine-focus sealed tube'
_diffrn_radiation_type MoK\a
_diffrn_radiation_wavelength 0.71073
_diffrn_reflns_av_R_equivalents 0.0506
_diffrn_reflns_av_sigmaI/netI 0.0588
_diffrn_reflns_limit_h_max 17
_diffrn_reflns_limit_h_min -22
_diffrn_reflns_limit_k_max 9
_diffrn_reflns_limit_k_min -9
_diffrn_reflns_limit_l_max 15
_diffrn_reflns_limit_l_min -19
_diffrn_reflns_number 14079
_diffrn_reflns_theta_full 25.35
_diffrn_reflns_theta_max 25.35
_diffrn_reflns_theta_min 2.18
_exptl_absorpt_coefficient_mu 0.198
_exptl_absorpt_correction_T_max 0.9804
_exptl_absorpt_correction_T_min 0.9074
_exptl_absorpt_correction_type multi-scan
_exptl_absorpt_process_details 'SADABS-2007/4 (Bruker, 2007)'
_exptl_crystal_colour colourless
_exptl_crystal_density_diffrn 1.272
_exptl_crystal_density_method 'not measured'
_exptl_crystal_description plate
_exptl_crystal_F_000 968
_exptl_crystal_size_max 0.50
_exptl_crystal_size_mid 0.40
_exptl_crystal_size_min 0.10
_refine_diff_density_max 0.771
_refine_diff_density_min -0.323
_refine_diff_density_rms 0.078
_refine_ls_extinction_method none
_refine_ls_goodness_of_fit_ref 1.143
_refine_ls_hydrogen_treatment mixed
_refine_ls_matrix_type full
_refine_ls_number_parameters 293
_refine_ls_number_reflns 4241
_refine_ls_number_restraints 3
_refine_ls_restrained_S_all 1.142
_refine_ls_R_factor_all 0.0874
_refine_ls_R_factor_gt 0.0730
_refine_ls_shift/su_max 0.000
_refine_ls_shift/su_mean 0.000
_refine_ls_structure_factor_coef Fsqd
_refine_ls_weighting_details 'calc w=1/[\s^2^(Fo^2^)+(0.0617P)^2^+3.6453P] where P=(Fo^2^+2Fc^2^)/3'
_refine_ls_weighting_scheme calc
_refine_ls_wR_factor_gt 0.1611
_refine_ls_wR_factor_ref 0.1682
_reflns_number_gt 3573
_reflns_number_total 4241
_reflns_threshold_expression >2sigma(I)
_cod_data_source_file b924319d.txt
_cod_data_source_block rka269
_cod_original_sg_symbol_H-M P21/c
_cod_database_code 7153299

loop_
_symmetry_equiv_pos_as_xyz
'x, y, z'
'-x, y+1/2, -z+1/2'
'-x, -y, -z'
'x, -y-1/2, z-1/2'

loop_
_atom_site_aniso_label
_atom_site_aniso_U_11
_atom_site_aniso_U_22
_atom_site_aniso_U_33
_atom_site_aniso_U_23
_atom_site_aniso_U_13
_atom_site_aniso_U_12
O1 0.0333(15) 0.0201(13) 0.0211(12) 0.0021(10) -0.0027(10) -0.0005(10)
O2 0.0274(14) 0.0243(13) 0.0276(13) -0.0012(11) 0.0034(11) -0.0023(11)
O3 0.0241(13) 0.0206(12) 0.0216(12) 0.0035(10) 0.0078(10) -0.0002(10)
O4 0.0190(12) 0.0227(12) 0.0141(11) 0.0033(9) 0.0058(9) 0.0016(9)
N1 0.0200(15) 0.0156(14) 0.0110(13) 0.0010(10) 0.0051(11) 0.0013(11)
N2 0.0226(15) 0.0147(14) 0.0136(13) -0.0043(11) 0.0014(11) -0.0004(11)
C1 0.0221(18) 0.0174(17) 0.0195(17) 0.0050(13) 0.0018(14) 0.0017(13)
C2 0.0130(17) 0.030(2) 0.0241(18) -0.0003(15) -0.0007(14) -0.0030(14)
C3 0.036(2) 0.034(2) 0.0231(19) -0.0023(16) 0.0001(16) 0.0012(17)
C4 0.034(2) 0.053(3) 0.026(2) -0.0118(19) 0.0126(17) -0.009(2)
C5 0.022(2) 0.043(2) 0.036(2) -0.0091(18) 0.0127(17) -0.0078(17)
C6 0.0212(19) 0.0241(19) 0.0266(19) -0.0047(15) 0.0005(15) 0.0007(14)
C7 0.026(2) 0.025(2) 0.033(2) -0.0010(16) -0.0014(16) 0.0015(15)
C8 0.034(2) 0.025(2) 0.045(2) -0.0096(18) -0.0069(18) 0.0063(17)
C9 0.021(2) 0.034(2) 0.037(2) -0.0007(17) -0.0051(16) 0.0077(16)
C10 0.025(2) 0.051(3) 0.043(2) -0.024(2) -0.0004(18) 0.0029(19)
C11 0.0158(17) 0.0286(19) 0.0196(16) 0.0026(14) 0.0020(13) 0.0035(14)
C12 0.0180(18) 0.0235(18) 0.0167(16) -0.0012(14) 0.0020(13) -0.0009(13)
C13 0.0219(19) 0.0167(17) 0.0205(17) -0.0020(13) 0.0050(14) -0.0003(13)
C14 0.026(2) 0.0129(16) 0.0142(16) -0.0050(13) 0.0040(14) -0.0019(13)
C15 0.0219(18) 0.0105(15) 0.0113(15) -0.0037(12) 0.0039(13) -0.0012(13)
C16 0.030(2) 0.034(2) 0.028(2) -0.0098(17) -0.0016(16) -0.0005(17)
C17 0.0231(17) 0.0086(14) 0.0102(14) 0.0027(12) 0.0006(12) 0.0010(12)
C18 0.0226(18) 0.0110(15) 0.0098(14) -0.0018(12) -0.0003(12) 0.0015(13)
C20 0.0215(19) 0.030(2) 0.0221(18) -0.0133(15) 0.0057(14) -0.0005(15)
C21 0.033(2) 0.034(2) 0.0166(17) -0.0056(15) 0.0092(15) -0.0101(16)
C22 0.029(2) 0.0143(17) 0.0254(18) 0.0028(14) -0.0062(15) 0.0010(14)
C23 0.030(2) 0.0219(18) 0.0227(18) 0.0065(14) -0.0023(15) -0.0018(15)
O1W 0.0327(15) 0.0245(13) 0.0167(12) 0.0071(10) 0.0057(10) 0.0048(11)
Cl1 0.0224(4) 0.0187(4) 0.0144(4) -0.0020(3) 0.0036(3) -0.0011(3)

loop_
_atom_site_label
_atom_site_type_symbol
_atom_site_thermal_displace_type
_atom_site_fract_x
_atom_site_fract_y
_atom_site_fract_z
_atom_site_occupancy
_atom_site_U_iso_or_equiv
_atom_site_calc_flag
_atom_site_refinement_flags
O1 O Uani 0.81413(13) 0.0778(3) 0.39824(14) 1.000 0.0250(8) . .
O2 O Uani 0.83545(13) 0.2081(3) 0.46133(15) 1.000 0.0264(8) . .
O3 O Uani 0.80147(12) -0.1318(3) 0.49626(14) 1.000 0.0219(7) . .
O4 O Uani 0.56728(12) 0.2745(3) 0.49708(13) 1.000 0.0184(7) . .
N1 N Uani 0.58338(14) 0.3883(3) 0.37295(15) 1.000 0.0154(8) . .
N2 N Uani 0.38585(14) 0.3252(3) 0.32264(15) 1.000 0.0170(8) . .
C1 C Uani 0.83851(18) -0.0877(4) 0.4261(2) 1.000 0.0196(10) . .
C2 C Uani 0.81421(18) -0.2150(5) 0.3592(2) 1.000 0.0224(11) . .
C3 C Uani 0.8493(2) -0.1687(5) 0.2790(2) 1.000 0.0311(11) . .
C4 C Uani 0.9300(2) -0.1783(6) 0.2931(2) 1.000 0.0373(14) . .
C5 C Uani 0.9539(2) -0.0485(6) 0.3599(2) 1.000 0.0332(12) . .
C6 C Uani 0.91988(18) -0.0946(5) 0.4403(2) 1.000 0.0240(11) . .
C7 C Uani 0.83620(19) -0.3978(5) 0.3860(2) 1.000 0.0281(12) . .
C8 C Uani 0.9174(2) -0.4063(5) 0.3994(3) 1.000 0.0350(12) . .
C9 C Uani 0.9413(2) -0.2785(5) 0.4674(2) 1.000 0.0309(12) . .
C10 C Uani 0.9516(2) -0.3597(6) 0.3199(3) 1.000 0.0398(14) . .
C11 C Uani 0.81202(18) -0.0085(5) 0.5608(2) 1.000 0.0213(10) . .
C12 C Uani 0.79541(18) 0.1739(4) 0.5319(2) 1.000 0.0194(10) . .
C13 C Uani 0.71637(18) 0.2045(4) 0.5153(2) 1.000 0.0196(10) . .
C14 C Uani 0.68552(19) 0.2754(4) 0.4494(2) 1.000 0.0176(10) . .
C15 C Uani 0.60816(17) 0.3109(4) 0.44302(18) 1.000 0.0145(9) . .
C16 C Uani 0.8241(2) 0.3012(5) 0.5968(2) 1.000 0.0308(12) . .
C17 C Uani 0.50961(17) 0.4420(4) 0.36055(18) 1.000 0.0140(9) . .
C18 C Uani 0.46416(17) 0.2882(4) 0.33027(18) 1.000 0.0145(9) . .
C20 C Uani 0.35396(19) 0.3722(5) 0.4018(2) 1.000 0.0244(11) . .
C21 C Uani 0.3745(2) 0.2504(5) 0.4716(2) 1.000 0.0276(11) . .
C22 C Uani 0.3633(2) 0.4579(4) 0.2584(2) 1.000 0.0232(11) . .
C23 C Uani 0.3835(2) 0.4043(5) 0.1738(2) 1.000 0.0250(11) . .
O1W O Uani 0.44550(13) -0.1648(3) 0.34317(14) 1.000 0.0245(8) . .
Cl1 Cl Uani 0.30671(4) -0.00603(10) 0.26567(5) 1.000 0.0184(2) . .
H1 H Uiso 0.61290 0.40670 0.33360 1.000 0.029(11) calc R
H2 H Uiso 0.76090 -0.20930 0.35000 1.000 0.0270 calc R
H2N H Uiso 0.36400 0.22150 0.30560 1.000 0.024(10) calc R
H3A H Uiso 0.83320 -0.25090 0.23490 1.000 0.0380 calc R
H3B H Uiso 0.83510 -0.04980 0.26130 1.000 0.0380 calc R
H4 H Uiso 0.95310 -0.14870 0.24090 1.000 0.0450 calc R
H5A H Uiso 0.93950 0.07040 0.34250 1.000 0.0400 calc R
H5B H Uiso 1.00680 -0.05100 0.36840 1.000 0.0400 calc R
H6 H Uiso 0.93570 -0.00960 0.48420 1.000 0.0290 calc R
H7A H Uiso 0.81980 -0.48250 0.34300 1.000 0.0340 calc R
H7B H Uiso 0.81360 -0.42820 0.43760 1.000 0.0340 calc R
H8 H Uiso 0.93200 -0.52680 0.41640 1.000 0.0420 calc R
H9A H Uiso 0.99380 -0.28520 0.47810 1.000 0.0370 calc R
H9B H Uiso 0.91830 -0.30840 0.51890 1.000 0.0370 calc R
H10A H Uiso 1.00440 -0.36640 0.32830 1.000 0.0480 calc R
H10B H Uiso 0.93620 -0.44380 0.27630 1.000 0.0480 calc R
H11A H Uiso 0.86240 -0.01420 0.58300 1.000 0.0260 calc R
H11B H Uiso 0.78090 -0.03870 0.60590 1.000 0.0260 calc R
H13 H Uiso 0.689(2) 0.167(5) 0.559(2) 1.000 0.030(10) . .
H14 H Uiso 0.708(2) 0.312(5) 0.407(2) 1.000 0.024(10) . .
H16A H Uiso 0.87590 0.28550 0.60580 1.000 0.0470 calc R
H16B H Uiso 0.80090 0.28010 0.64840 1.000 0.0470 calc R
H16C H Uiso 0.81400 0.42030 0.57800 1.000 0.0470 calc R
H17A H Uiso 0.50570 0.53710 0.31950 1.000 0.0170 calc R
H17B H Uiso 0.49210 0.48600 0.41300 1.000 0.0170 calc R
H18A H Uiso 0.47990 0.25140 0.27580 1.000 0.0170 calc R
H18B H Uiso 0.47270 0.18980 0.36890 1.000 0.0170 calc R
H20A H Uiso 0.30110 0.37320 0.39300 1.000 0.0290 calc R
H20B H Uiso 0.36940 0.49140 0.41760 1.000 0.0290 calc R
H21A H Uiso 0.36520 0.13020 0.45400 1.000 0.0410 calc R
H21B H Uiso 0.34620 0.27730 0.51880 1.000 0.0410 calc R
H21C H Uiso 0.42550 0.26430 0.48740 1.000 0.0410 calc R
H22A H Uiso 0.38620 0.57080 0.27290 1.000 0.0280 calc R
H22B H Uiso 0.31070 0.47400 0.25800 1.000 0.0280 calc R
H23A H Uiso 0.43540 0.41560 0.17020 1.000 0.0380 calc R
H23B H Uiso 0.35900 0.47930 0.13250 1.000 0.0380 calc R
H23C H Uiso 0.36930 0.28310 0.16380 1.000 0.0380 calc R
H1WA H Uiso 0.3992(11) -0.124(6) 0.320(2) 1.000 0.052(14) . .
H1WB H Uiso 0.4380(19) -0.184(6) 0.4015(9) 1.000 0.053(14) . .

loop_
_atom_type_symbol
_atom_type_description
_atom_type_scat_dispersion_real
_atom_type_scat_dispersion_imag
_atom_type_scat_source
C C 0.0033 0.0016 'International Tables Vol C Tables 4.2.6.8 and 6.1.1.4'
H H 0.0000 0.0000 'International Tables Vol C Tables 4.2.6.8 and 6.1.1.4'
N N 0.0061 0.0033 'International Tables Vol C Tables 4.2.6.8 and 6.1.1.4'
O O 0.0106 0.0060 'International Tables Vol C Tables 4.2.6.8 and 6.1.1.4'
Cl Cl 0.1484 0.1585 'International Tables Vol C Tables 4.2.6.8 and 6.1.1.4'

loop_
_geom_angle_atom_site_label_1
_geom_angle_atom_site_label_2
_geom_angle_atom_site_label_3
_geom_angle
_geom_angle_publ_flag
O2 O1 C1 108.6(2) yes
O1 O2 C12 107.5(2) yes
C1 O3 C11 112.6(2) yes
H1WA O1W H1WB 104(3) no
C15 N1 C17 121.7(3) yes
C18 N2 C20 114.4(2) yes
C20 N2 C22 108.9(2) yes
C18 N2 C22 115.0(2) yes
C17 N1 H1 119.00 no
C15 N1 H1 119.00 no
C18 N2 H2N 106.00 no
C20 N2 H2N 106.00 no
C22 N2 H2N 106.00 no
O1 C1 O3 108.1(3) yes
O1 C1 C6 112.3(3) yes
O3 C1 C2 106.5(3) yes
C2 C1 C6 110.0(3) no
O1 C1 C2 105.8(3) yes
O3 C1 C6 113.7(3) yes
C1 C2 C3 109.6(3) no
C1 C2 C7 109.1(3) no
C3 C2 C7 109.6(3) no
C2 C3 C4 109.3(3) no
C5 C4 C10 109.7(3) no
C3 C4 C10 109.7(3) no
C3 C4 C5 109.0(3) no
C4 C5 C6 109.8(3) no
C1 C6 C9 108.6(3) no
C5 C6 C9 110.3(3) no
C1 C6 C5 108.8(3) no
C2 C7 C8 109.4(3) no
C7 C8 C9 108.9(3) no
C7 C8 C10 109.5(3) no
C9 C8 C10 110.2(3) no
C6 C9 C8 109.0(3) no
C4 C10 C8 110.2(3) no
O3 C11 C12 112.0(3) yes
C13 C12 C16 109.2(3) no
O2 C12 C13 112.4(3) yes
O2 C12 C11 108.3(3) yes
C11 C12 C16 109.0(3) no
C11 C12 C13 112.6(3) no
O2 C12 C16 105.0(3) yes
C12 C13 C14 126.5(3) no
C13 C14 C15 121.5(3) no
O4 C15 C14 123.9(3) yes
O4 C15 N1 120.5(3) yes
N1 C15 C14 115.6(3) yes
N1 C17 C18 109.6(2) yes
N2 C18 C17 114.0(2) yes
N2 C20 C21 113.7(3) yes
N2 C22 C23 112.0(3) yes
C3 C2 H2 110.00 no
C7 C2 H2 110.00 no
C1 C2 H2 110.00 no
C2 C3 H3B 110.00 no
C4 C3 H3A 110.00 no
C2 C3 H3A 110.00 no
H3A C3 H3B 108.00 no
C4 C3 H3B 110.00 no
C5 C4 H4 109.00 no
C10 C4 H4 109.00 no
C3 C4 H4 110.00 no
C4 C5 H5B 110.00 no
C6 C5 H5A 110.00 no
C4 C5 H5A 110.00 no
H5A C5 H5B 108.00 no
C6 C5 H5B 110.00 no
C1 C6 H6 110.00 no
C5 C6 H6 110.00 no
C9 C6 H6 110.00 no
C2 C7 H7A 110.00 no
C2 C7 H7B 110.00 no
C8 C7 H7B 110.00 no
H7A C7 H7B 108.00 no
C8 C7 H7A 110.00 no
C9 C8 H8 109.00 no
C10 C8 H8 109.00 no
C7 C8 H8 109.00 no
C6 C9 H9A 110.00 no
C8 C9 H9A 110.00 no
C8 C9 H9B 110.00 no
C6 C9 H9B 110.00 no
H9A C9 H9B 108.00 no
C4 C10 H10B 110.00 no
C8 C10 H10A 110.00 no
C4 C10 H10A 110.00 no
H10A C10 H10B 108.00 no
C8 C10 H10B 110.00 no
O3 C11 H11A 109.00 no
C12 C11 H11A 109.00 no
C12 C11 H11B 109.00 no
H11A C11 H11B 108.00 no
O3 C11 H11B 109.00 no
C12 C13 H13 113(2) no
C14 C13 H13 121(2) no
C13 C14 H14 125(2) no
C15 C14 H14 114(2) no
C12 C16 H16B 109.00 no
C12 C16 H16C 109.00 no
H16A C16 H16B 110.00 no
H16A C16 H16C 109.00 no
H16B C16 H16C 110.00 no
C12 C16 H16A 109.00 no
N1 C17 H17A 110.00 no
C18 C17 H17A 110.00 no
C18 C17 H17B 110.00 no
H17A C17 H17B 108.00 no
N1 C17 H17B 110.00 no
N2 C18 H18A 109.00 no
N2 C18 H18B 109.00 no
C17 C18 H18B 109.00 no
H18A C18 H18B 108.00 no
C17 C18 H18A 109.00 no
N2 C20 H20B 109.00 no
C21 C20 H20A 109.00 no
C21 C20 H20B 109.00 no
H20A C20 H20B 108.00 no
N2 C20 H20A 109.00 no
C20 C21 H21A 109.00 no
C20 C21 H21B 109.00 no
H21A C21 H21B 109.00 no
H21A C21 H21C 109.00 no
H21B C21 H21C 109.00 no
C20 C21 H21C 109.00 no
N2 C22 H22A 109.00 no
C23 C22 H22A 109.00 no
C23 C22 H22B 109.00 no
N2 C22 H22B 109.00 no
H22A C22 H22B 108.00 no
C22 C23 H23B 109.00 no
C22 C23 H23C 109.00 no
C22 C23 H23A 109.00 no
H23A C23 H23C 110.00 no
H23B C23 H23C 110.00 no
H23A C23 H23B 109.00 no

loop_
_geom_bond_atom_site_label_1
_geom_bond_atom_site_label_2
_geom_bond_distance
_geom_bond_publ_flag
O1 O2 1.472(3) yes
O1 C1 1.417(4) yes
O2 C12 1.430(4) yes
O3 C1 1.410(4) yes
O3 C11 1.419(4) yes
O4 C15 1.230(4) yes
O1W H1WB 0.978(17) no
O1W H1WA 0.98(3) no
N1 C15 1.344(4) yes
N1 C17 1.443(4) yes
N2 C22 1.503(4) yes
N2 C20 1.494(4) yes
N2 C18 1.490(4) yes
N1 H1 0.8800 no
N2 H2N 0.9300 no
C1 C6 1.527(5) no
C1 C2 1.513(5) no
C2 C3 1.535(5) no
C2 C7 1.521(5) no
C3 C4 1.516(5) no
C4 C10 1.509(6) no
C4 C5 1.523(6) no
C5 C6 1.528(5) no
C6 C9 1.527(5) no
C7 C8 1.523(5) no
C8 C9 1.527(6) no
C8 C10 1.518(7) no
C11 C12 1.506(5) no
C12 C16 1.515(5) no
C12 C13 1.506(5) no
C13 C14 1.307(5) no
C14 C15 1.470(5) no
C17 C18 1.522(4) no
C20 C21 1.504(5) no
C22 C23 1.505(5) no
C2 H2 1.0000 no
C3 H3A 0.9900 no
C3 H3B 0.9900 no
C4 H4 1.0000 no
C5 H5B 0.9900 no
C5 H5A 0.9900 no
C6 H6 1.0000 no
C7 H7B 0.9900 no
C7 H7A 0.9900 no
C8 H8 1.0000 no
C9 H9A 0.9900 no
C9 H9B 0.9900 no
C10 H10A 0.9900 no
C10 H10B 0.9900 no
C11 H11B 0.9900 no
C11 H11A 0.9900 no
C13 H13 0.94(3) no
C14 H14 0.87(4) no
C16 H16B 0.9800 no
C16 H16A 0.9800 no
C16 H16C 0.9800 no
C17 H17A 0.9900 no
C17 H17B 0.9900 no
C18 H18B 0.9900 no
C18 H18A 0.9900 no
C20 H20A 0.9900 no
C20 H20B 0.9900 no
C21 H21A 0.9800 no
C21 H21C 0.9800 no
C21 H21B 0.9800 no
C22 H22B 0.9900 no
C22 H22A 0.9900 no
C23 H23C 0.9800 no
C23 H23A 0.9800 no
C23 H23B 0.9800 no

loop_
_geom_hbond_atom_site_label_D
_geom_hbond_atom_site_label_H
_geom_hbond_atom_site_label_A
_geom_hbond_distance_DH
_geom_hbond_distance_HA
_geom_hbond_distance_DA
_geom_hbond_angle_DHA
_geom_hbond_site_symmetry_A
_geom_hbond_publ_flag
N1 H1 Cl1 0.8800 2.3700 3.240(3) 172.00 2_655 yes
O1W H1WA Cl1 0.98(3) 2.10(3) 3.073(3) 172(3) . yes
O1W H1WB O4 0.978(17) 1.80(2) 2.754(3) 165(4) 3_656 yes
N2 H2N Cl1 0.9300 2.1300 3.062(3) 176.00 . yes
C11 H11B Cl1 0.9900 2.7500 3.691(3) 159.00 3_656 yes
C17 H17A O1W 0.9900 2.5900 3.258(4) 125.00 1_565 yes
C18 H18A O1W 0.9900 2.5300 3.389(4) 145.00 2_655 yes
C20 H20B O4 0.9900 2.5300 3.460(4) 157.00 3_666 yes
C22 H22A O1W 0.9900 2.5500 3.526(4) 167.00 1_565 yes
C23 H23A O1W 0.9800 2.3300 3.270(5) 159.00 2_655 yes

loop_
_geom_torsion_atom_site_label_1
_geom_torsion_atom_site_label_2
_geom_torsion_atom_site_label_3
_geom_torsion_atom_site_label_4
_geom_torsion
_geom_torsion_publ_flag
C1 O1 O2 C12 -67.7(3) no
O2 O1 C1 O3 65.5(3) no
O2 O1 C1 C2 179.4(2) no
O2 O1 C1 C6 -60.6(3) no
O1 O2 C12 C11 58.9(3) no
O1 O2 C12 C13 -66.1(3) no
O1 O2 C12 C16 175.3(2) no
C11 O3 C1 O1 -58.9(3) no
C11 O3 C1 C2 -172.2(3) no
C11 O3 C1 C6 66.5(3) no
C1 O3 C11 C12 52.8(3) no
C17 N1 C15 O4 4.2(4) no
C17 N1 C15 C14 -175.6(3) no
C15 N1 C17 C18 -83.8(3) no
C20 N2 C18 C17 -61.9(3) no
C22 N2 C18 C17 65.4(3) no
C18 N2 C20 C21 -48.2(4) no
C22 N2 C20 C21 -178.5(3) no
C18 N2 C22 C23 59.1(4) no
C20 N2 C22 C23 -170.9(3) no
O1 C1 C2 C3 62.0(3) no
O1 C1 C2 C7 -178.0(3) no
O3 C1 C2 C3 176.9(3) no
O3 C1 C2 C7 -63.1(3) no
C6 C1 C2 C3 -59.5(4) no
C6 C1 C2 C7 60.5(3) no
O1 C1 C6 C5 -58.2(4) no
O1 C1 C6 C9 -178.2(3) no
O3 C1 C6 C5 178.8(3) no
O3 C1 C6 C9 58.7(3) no
C2 C1 C6 C5 59.4(4) no
C2 C1 C6 C9 -60.6(3) no
C1 C2 C3 C4 60.1(4) no
C7 C2 C3 C4 -59.6(4) no
C1 C2 C7 C8 -60.5(4) no
C3 C2 C7 C8 59.5(4) no
C2 C3 C4 C5 -60.5(4) no
C2 C3 C4 C10 59.5(4) no
C3 C4 C5 C6 61.2(4) no
C10 C4 C5 C6 -58.9(4) no
C3 C4 C10 C8 -60.1(4) no
C5 C4 C10 C8 59.5(4) no
C4 C5 C6 C1 -60.1(4) no
C4 C5 C6 C9 58.9(4) no
C1 C6 C9 C8 60.7(4) no
C5 C6 C9 C8 -58.5(4) no
C2 C7 C8 C9 61.1(4) no
C2 C7 C8 C10 -59.4(4) no
C7 C8 C9 C6 -61.3(4) no
C10 C8 C9 C6 58.8(4) no
C7 C8 C10 C4 59.9(4) no
C9 C8 C10 C4 -59.9(4) no
O3 C11 C12 O2 -53.0(3) no
O3 C11 C12 C13 72.0(3) no
O3 C11 C12 C16 -166.7(3) no
O2 C12 C13 C14 -8.6(5) no
C11 C12 C13 C14 -131.3(3) no
C16 C12 C13 C14 107.5(4) no
C12 C13 C14 C15 -175.1(3) no
C13 C14 C15 O4 -1.5(5) no
C13 C14 C15 N1 178.3(3) no
N1 C17 C18 N2 174.8(2) no
